data_1507057
loop_
_publ_author_name
'Ishii, Akihiko'
'Kashiura, Satoshi'
'Oshida, Hideaki'
'Nakayama, Juzo'

_publ_section_title
;
 First isolation of eclipsed vic-disulfoxide:
 7,8-dithiabicyclo[4.2.1]nona-2,4-diene 7-exo,8-exo-dioxide.
;
_journal_issue 15
_journal_name_full 'Organic letters'
_journal_page_first 2623
_journal_page_last 2626
_journal_paper_doi 10.1021/ol049031f
_journal_volume 6
_journal_year 2004
_chemical_compound_source 'Local laboratory'
_chemical_formula_moiety 'C7 H8 O S2 '
_chemical_formula_sum 'C7 H8 O S2'
_chemical_formula_weight 172.268
_chemical_name_systematic
;
7,8-Dithiabicyclo[4.2.1]nonane 7-exo-oxide
;
_space_group_IT_number 29
_symmetry_cell_setting orthorhombic
_symmetry_space_group_name_Hall 'P 2c -2ac'
_symmetry_space_group_name_H-M 'P c a 21'
_audit_creation_method maXus
_cell_angle_alpha 90.00
_cell_angle_beta 90.00
_cell_angle_gamma 90.00
_cell_formula_units_Z 4
_cell_length_a 11.1340(5)
_cell_length_b 6.4980(3)
_cell_length_c 10.4290(5)
_cell_measurement_temperature 298
_cell_volume 754.52(6)
_computing_cell_refinement 'HKL Scalepack'
_computing_data_collection 'DIP Image plate'
_computing_data_reduction 'maXus (Mackay et al., 1999)'
_computing_structure_refinement 'SHELXL-97 (Sheldrick, 1997)'
_diffrn_measured_fraction_theta_full 0.944
_diffrn_measured_fraction_theta_max 0.944
_diffrn_measurement_device 'DIP Image plate'
_diffrn_measurement_method IP
_diffrn_radiation_source 'fine-focus sealed tube'
_diffrn_radiation_type ' MoK\a'
_diffrn_radiation_wavelength_id all
_diffrn_reflns_av_R_equivalents 0.017
_diffrn_reflns_limit_h_max 10
_diffrn_reflns_limit_h_min -12
_diffrn_reflns_limit_k_max 8
_diffrn_reflns_limit_k_min -8
_diffrn_reflns_limit_l_max 12
_diffrn_reflns_limit_l_min -13
_diffrn_reflns_number 5261
_diffrn_reflns_theta_full 26.99
_diffrn_reflns_theta_max 26.99
_diffrn_reflns_theta_min 2.68
_exptl_absorpt_coefficient_mu 0.627
_exptl_absorpt_correction_T_max 0.875
_exptl_absorpt_correction_T_min 0.826
_exptl_absorpt_correction_type multi-scan
_exptl_absorpt_process_details
;
multi-scan from symmetry-related measurements
 Sortav (Blessing 1995)
;
_exptl_crystal_colour 'Pale yellow'
_exptl_crystal_density_diffrn 1.517
_exptl_crystal_density_method 'not measured'
_exptl_crystal_description Cube
_exptl_crystal_size_max 0.40
_exptl_crystal_size_mid 0.24
_exptl_crystal_size_min 0.22
_refine_diff_density_max 0.323
_refine_diff_density_min -0.289
_refine_diff_density_rms 0.090
_refine_ls_abs_structure_details 'Flack H D (1983), Acta Cryst. A39, 876-881'
_refine_ls_abs_structure_Flack 0.18(10)
_refine_ls_extinction_coef 0.113(7)
_refine_ls_extinction_expression Fc^*^=kFc[1+0.001xFc^2^\l^3^/sin(2\q)]^-1/4^
_refine_ls_extinction_method SHELXL
_refine_ls_goodness_of_fit_ref 1.193
_refine_ls_hydrogen_treatment refxyz
_refine_ls_matrix_type full
_refine_ls_number_parameters 124
_refine_ls_number_reflns 1487
_refine_ls_number_restraints 1
_refine_ls_restrained_S_all 1.193
_refine_ls_R_factor_all 0.0281
_refine_ls_R_factor_gt 0.0279
_refine_ls_shift/su_max 0.000
_refine_ls_shift/su_mean 0.000
_refine_ls_structure_factor_coef Fsqd
_refine_ls_weighting_details 'calc w=1/[\s^2^(Fo^2^)+(0.0461P)^2^+0.0486P] where P=(Fo^2^+2Fc^2^)/3'
_refine_ls_weighting_scheme calc
_refine_ls_wR_factor_gt 0.0793
_refine_ls_wR_factor_ref 0.0796
_reflns_number_gt 1473
_reflns_number_total 1487
_reflns_threshold_expression >2sigma(I)
_cod_data_source_file ol049031fsi20040526_105132.cif
_cod_data_source_block global
_cod_depositor_comments
;
The following automatic conversions were performed:

'_symmetry_cell_setting' value 'Orthorhombic' changed to
'orthorhombic' according to
/home/saulius/struct/CIF-dictionaries/cif_core.dic dictionary named
'cif_core.dic' version 2.4.1 from 2010-06-29.

Automatic conversion script
Id: cif_fix_values 1715 2011-07-08 13:25:40Z adriana 
;
_cod_original_sg_symbol_H-M 'P c a 21      '
_cod_original_formula_sum 'C7 H8 O S2 '
_cod_database_code 1507057

loop_
_symmetry_equiv_pos_as_xyz
+X,+Y,+Z
'-X,-Y,+Z+ 1/2'
'-X+ 1/2,+Y,+Z+ 1/2'
'+X+ 1/2,-Y,+Z'

loop_
_atom_site_label
_atom_site_type_symbol
_atom_site_fract_x
_atom_site_fract_y
_atom_site_fract_z
_atom_site_U_iso_or_equiv
_atom_site_adp_type
_atom_site_occupancy
_atom_site_symmetry_multiplicity
_atom_site_calc_flag
S2 S 0.09893(5) 0.45772(7) 0.69598(6) 0.03966(18) Uani 1 1 d
S1 S 0.18295(5) 0.37212(6) 0.86861(6) 0.03879(18) Uani 1 1 d
C6 C 0.0428(2) 0.7140(3) 0.74424(19) 0.0356(4) Uani 1 1 d
C1 C 0.1880(2) 0.6417(3) 0.9205(2) 0.0365(5) Uani 1 1 d
O1 O 0.09710(16) 0.2648(3) 0.9551(2) 0.0543(5) Uani 1 1 d
C7 C 0.0675(2) 0.7363(3) 0.8875(2) 0.0375(4) Uani 1 1 d
C4 C 0.2157(2) 0.9378(3) 0.6751(2) 0.0437(6) Uani 1 1 d
C2 C 0.29769(19) 0.7317(3) 0.8616(3) 0.0423(5) Uani 1 1 d
C3 C 0.3067(2) 0.8591(3) 0.7607(3) 0.0458(6) Uani 1 1 d
C5 C 0.1024(2) 0.8755(3) 0.6639(2) 0.0421(5) Uani 1 1 d
H6 H -0.040(2) 0.711(4) 0.729(2) 0.034(6) Uiso 1 1 d
H1 H 0.208(3) 0.620(5) 1.020(4) 0.055(9) Uiso 1 1 d
H7A H 0.012(3) 0.669(4) 0.930(3) 0.037(6) Uiso 1 1 d
H7B H 0.069(3) 0.873(5) 0.905(3) 0.044(7) Uiso 1 1 d
H4 H 0.241(3) 1.037(4) 0.625(3) 0.049(8) Uiso 1 1 d
H2 H 0.360(3) 0.698(4) 0.906(3) 0.044(7) Uiso 1 1 d
H3 H 0.392(3) 0.890(6) 0.748(4) 0.067(10) Uiso 1 1 d
H5 H 0.052(3) 0.936(4) 0.606(3) 0.047(7) Uiso 1 1 d

loop_
_atom_site_aniso_label
_atom_site_aniso_U_11
_atom_site_aniso_U_22
_atom_site_aniso_U_33
_atom_site_aniso_U_23
_atom_site_aniso_U_13
_atom_site_aniso_U_12
S2 0.0494(3) 0.0329(3) 0.0367(3) -0.0075(2) -0.0018(2) -0.00455(17)
S1 0.0398(3) 0.0300(2) 0.0465(3) 0.0032(2) -0.0007(2) 0.00171(16)
C6 0.0300(11) 0.0365(9) 0.0403(10) -0.0020(7) 0.0009(7) 0.0048(7)
C1 0.0425(13) 0.0346(9) 0.0323(10) -0.0041(7) -0.0045(8) -0.0046(7)
O1 0.0681(13) 0.0409(8) 0.0539(11) 0.0131(8) 0.0054(8) -0.0102(7)
C7 0.0428(11) 0.0340(9) 0.0357(10) -0.0030(8) 0.0110(9) 0.0016(7)
C4 0.0608(15) 0.0298(9) 0.0404(13) 0.0011(8) 0.0157(11) -0.0026(8)
C2 0.0330(11) 0.0433(10) 0.0507(12) -0.0070(10) -0.0050(10) -0.0069(7)
C3 0.0418(14) 0.0375(11) 0.0580(15) -0.0087(9) 0.0087(10) -0.0121(7)
C5 0.0588(16) 0.0339(11) 0.0336(11) 0.0013(7) 0.0036(9) 0.0124(8)

loop_
_atom_type_symbol
_atom_type_description
_atom_type_scat_dispersion_real
_atom_type_scat_dispersion_imag
_atom_type_scat_source
C C 0.0033 0.0016 'International Tables Vol C Tables 4.2.6.8 and 6.1.1.4'
H H 0.0000 0.0000 'International Tables Vol C Tables 4.2.6.8 and 6.1.1.4'
O O 0.0106 0.0060 'International Tables Vol C Tables 4.2.6.8 and 6.1.1.4'
S S 0.1246 0.1234 'International Tables Vol C Tables 4.2.6.8 and 6.1.1.4'

loop_
_diffrn_radiation_wavelength
0.71073

loop_
_geom_angle_atom_site_label_1
_geom_angle_atom_site_label_2
_geom_angle_atom_site_label_3
_geom_angle
C6 S2 S1 98.94(7)
O1 S1 C1 106.74(11)
O1 S1 S2 110.92(9)
C1 S1 S2 90.79(7)
C5 C6 C7 113.64(19)
C5 C6 S2 109.23(14)
C7 C6 S2 106.96(14)
C2 C1 C7 118.3(2)
C2 C1 S1 106.19(16)
C7 C1 S1 107.05(14)
C1 C7 C6 110.07(18)
C5 C4 C3 127.72(19)
C3 C2 C1 128.9(2)
C2 C3 C4 130.6(2)
C4 C5 C6 125.8(2)
C5 C6 H6 111.0(15)
C7 C6 H6 109.9(15)
S2 C6 H6 105.8(15)
C2 C1 H1 106.5(17)
C7 C1 H1 117.2(17)
S1 C1 H1 99.5(16)
C1 C7 H7A 107.9(18)
C6 C7 H7A 108.7(18)
C1 C7 H7B 109.8(18)
C6 C7 H7B 107(2)
H7A C7 H7B 113(3)
C5 C4 H4 118(2)
C3 C4 H4 114(2)
C3 C2 H2 121(2)
C1 C2 H2 109(2)
C2 C3 H3 108(2)
C4 C3 H3 122(2)
C4 C5 H5 120.9(19)
C6 C5 H5 113.3(19)

loop_
_geom_bond_atom_site_label_1
_geom_bond_atom_site_label_2
_geom_bond_distance
S2 C6 1.8485(19)
S2 S1 2.1038(9)
S1 O1 1.4879(18)
S1 C1 1.834(2)
C6 C5 1.498(3)
C6 C7 1.526(3)
C1 C2 1.487(3)
C1 C7 1.516(3)
C4 C5 1.329(4)
C4 C3 1.445(4)
C2 C3 1.342(4)
C6 H6 0.94(3)
C1 H1 1.07(4)
C7 H7A 0.88(3)
C7 H7B 0.90(3)
C4 H4 0.88(3)
C2 H2 0.86(3)
C3 H3 0.98(4)
C5 H5 0.91(3)

loop_
_cod_related_entry_id
_cod_related_entry_code
_cod_related_entry_database
1 21157323 ChemSpider
